data_1571708
loop_
_publ_author_name
'Prajapati, Bibek'
'Kwenda, Tendai'
'Lis, Tadeusz'
'Chmielewski, Piotr J.'
'G\'omez-Garc\'ia, Carlos J.'
'Majewski, Marcin A.'
'St\;epie\'n, Marcin'

_publ_section_title
;
 Difluorenoheteroles: topological control of \p conjugation in
 diradicaloids and mixed-valence radical ions
;
_journal_issue 26
_journal_name_full 'Chemical Science'
_journal_page_first 10101
_journal_page_last 10109
_journal_paper_doi 10.1039/D4SC02459A
_journal_volume 15
_journal_year 2024
_chemical_formula_moiety 'C60 H67 N'
_chemical_formula_sum 'C60 H67 N'
_chemical_formula_weight 802.14
_space_group_crystal_system triclinic
_space_group_IT_number 2
_space_group_name_Hall '-P 1'
_space_group_name_H-M_alt 'P -1'
_atom_sites_solution_hydrogens geom
_atom_sites_solution_primary direct
_audit_creation_date 2023-06-28
_audit_creation_method
;
Olex2 1.5
(compiled 2023.03.06 svn.rbb2c1857 for OlexSys, GUI svn.r6748)
;
_audit_update_record
;
2023-10-22 deposited with the CCDC.	2024-05-21 downloaded from the CCDC.
;
_cell_angle_alpha 105.22(4)
_cell_angle_beta 91.86(4)
_cell_angle_gamma 99.67(3)
_cell_formula_units_Z 2
_cell_length_a 9.141(2)
_cell_length_b 16.305(4)
_cell_length_c 16.996(5)
_cell_measurement_reflns_used 9733
_cell_measurement_temperature 100(2)
_cell_measurement_theta_max 50
_cell_measurement_theta_min 2.7
_cell_volume 2401.8(12)
_computing_cell_refinement 'CrysAlisPro 1.171.42.72a (Rigaku OD, 2022)'
_computing_data_collection 'CrysAlisPro 1.171.42.72a (Rigaku OD, 2022)'
_computing_data_reduction 'CrysAlisPro 1.171.42.72a (Rigaku OD, 2022)'
_computing_molecular_graphics 'Olex2 1.5 (Dolomanov et al., 2009)'
_computing_publication_material 'Olex2 1.5 (Dolomanov et al., 2009)'
_computing_structure_refinement 'SHELXL-2013 (Sheldrick, 2013)'
_computing_structure_solution 'SHELXS-97 (Sheldrick, 2008)'
_diffrn_ambient_temperature 100(2)
_diffrn_detector 'Hybrid Pixel Array Detector'
_diffrn_detector_area_resol_mean 10.0000
_diffrn_detector_type 'HyPix-Arc 150'
_diffrn_measured_fraction_theta_full 0.990
_diffrn_measured_fraction_theta_max 0.944
_diffrn_measurement_device 'four-circle diffractometer'
_diffrn_measurement_device_type 'XtaLAB Synergy R, DW system, HyPix-Arc 150'
_diffrn_measurement_method 'omega scan'
_diffrn_radiation_monochromator mirror
_diffrn_radiation_probe x-ray
_diffrn_radiation_type 'Cu K\a'
_diffrn_radiation_wavelength 1.54184
_diffrn_reflns_av_R_equivalents 0.0560
_diffrn_reflns_av_unetI/netI 0.0713
_diffrn_reflns_Laue_measured_fraction_full 0.990
_diffrn_reflns_Laue_measured_fraction_max 0.944
_diffrn_reflns_limit_h_max 11
_diffrn_reflns_limit_h_min -11
_diffrn_reflns_limit_k_max 18
_diffrn_reflns_limit_k_min -20
_diffrn_reflns_limit_l_max 19
_diffrn_reflns_limit_l_min -20
_diffrn_reflns_number 31595
_diffrn_reflns_point_group_measured_fraction_full 0.990
_diffrn_reflns_point_group_measured_fraction_max 0.944
_diffrn_reflns_theta_full 67.000
_diffrn_reflns_theta_max 74.412
_diffrn_reflns_theta_min 2.703
_diffrn_source 'Rotating-anode X-ray tube'
_diffrn_source_type 'Rigaku (Cu) X-ray Source'
_exptl_absorpt_coefficient_mu 0.467
_exptl_absorpt_correction_T_max 1.000
_exptl_absorpt_correction_T_min 0.600
_exptl_absorpt_correction_type gaussian
_exptl_absorpt_process_details
;
CrysAlisPro 1.171.42.72a (Rigaku Oxford Diffraction, 2022)
Numerical absorption correction based on gaussian integration over
a multifaceted crystal model
Empirical absorption correction using spherical harmonics,
implemented in SCALE3 ABSPACK scaling algorithm.
;
_exptl_crystal_colour red-pink
_exptl_crystal_density_diffrn 1.109
_exptl_crystal_description needle
_exptl_crystal_F_000 868
_exptl_crystal_size_max 0.4
_exptl_crystal_size_mid 0.03
_exptl_crystal_size_min 0.013
_refine_diff_density_max 0.438
_refine_diff_density_min -0.492
_refine_diff_density_rms 0.092
_refine_ls_extinction_method none
_refine_ls_goodness_of_fit_ref 1.031
_refine_ls_hydrogen_treatment constr
_refine_ls_matrix_type full
_refine_ls_number_parameters 567
_refine_ls_number_reflns 9269
_refine_ls_number_restraints 0
_refine_ls_restrained_S_all 1.031
_refine_ls_R_factor_all 0.1595
_refine_ls_R_factor_gt 0.1176
_refine_ls_shift/su_max 0.000
_refine_ls_shift/su_mean 0.000
_refine_ls_structure_factor_coef Fsqd
_refine_ls_weighting_details
;
 w=1/[\s^2^(Fo^2^)+(0.0776P)^2^+17.5749P]
 where P=(Fo^2^+2Fc^2^)/3
;
_refine_ls_weighting_scheme calc
_refine_ls_wR_factor_gt 0.3186
_refine_ls_wR_factor_ref 0.3408
_reflns_Friedel_coverage 0.000
_reflns_number_gt 5899
_reflns_number_total 9269
_reflns_threshold_expression 'I > 2\s(I)'
_cod_data_source_file d4sc02459a3.cif
_cod_data_source_block tw044a
_cod_depositor_comments
;
The following automatic conversions were performed:

data item '_atom_sites_solution_primary' value 'direct methods' was
changed to 'direct'.

Automatic conversion script
Id: cif_fix_values 8170 2020-07-09 18:12:32Z antanas 

 Adding full bibliography for 1571707--1571709.cif.
;
_cod_database_code 1571708
_shelxl_version_number 2013-2
_shelx_space_group_comment
;
The symmetry employed for this shelxl refinement is uniquely defined
by the following loop, which should always be used as a source of
symmetry information in preference to the above space-group names.
They are only intended as comments.
;
_shelx_estimated_absorpt_t_max 0.994
_shelx_estimated_absorpt_t_min 0.835
_olex2_refinement_description
;
1. Shared sites
{C23A, C23C}
2. Uiso/Uaniso restraints and constraints
Uanis(C23A) = Uanis(C23C)
3. Others
 Sof(C23C)=Sof(H23C)=Sof(C25C)=Sof(H25G)=Sof(H25H)=Sof(H25I)=1-FVAR(1)
 Sof(C23A)=Sof(H23A)=Sof(C25A)=Sof(H25A)=Sof(H25B)=Sof(H25C)=FVAR(1)
4.a Ternary CH refined with riding coordinates:
 C20A(H20A), C23A(H23A), C23C(H23C), C26A(H26A), C20B(H20B), C23B(H23B),
 C26B(H26B)
4.b Secondary CH2 refined with riding coordinates:
 C1(H11,H12), C2(H21,H22), C3(H31,H32)
4.c Me refined with riding coordinates:
 C24A(H24A,H24B,H24C), C25C(H25G,H25H,H25I)
4.d Aromatic/amide H refined with riding coordinates:
 C3A(H3A), C6A(H6A), C8A(H8A), C9A(H9A), C10A(H10A), C11A(H11A), C16A(H16A),
 C18A(H18A), C3B(H3B), C6B(H6B), C8B(H8B), C9B(H9B), C10B(H10B), C11B(H11B),
 C16B(H16B), C18B(H18B)
4.e Idealised Me refined as rotating group:
 C21A(H21A,H21B,H21C), C22A(H22A,H22B,H22C), C25A(H25A,H25B,H25C), C27A(H27A,
 H27B,H27C), C28A(H28A,H28B,H28C), C21B(H21D,H21E,H21F), C22B(H22D,H22E,H22F),
 C24B(H24D,H24E,H24F), C25B(H25D,H25E,H25F), C27B(H27D,H27E,H27F), C28B(H28D,
 H28E,H28F), C4(H41,H42,H43)
;
_olex2_submission_special_instructions 'No special instructions were received'
_oxdiff_exptl_absorpt_empirical_details
;
Empirical correction (ABSPACK) includes:
- Absorption correction using spherical harmonics
- Frame scaling
;
_oxdiff_exptl_absorpt_empirical_full_max 1.732
_oxdiff_exptl_absorpt_empirical_full_min 0.685

loop_
_space_group_symop_operation_xyz
'x, y, z'
'-x, -y, -z'

loop_
_atom_site_label
_atom_site_type_symbol
_atom_site_fract_x
_atom_site_fract_y
_atom_site_fract_z
_atom_site_U_iso_or_equiv
_atom_site_adp_type
_atom_site_occupancy
_atom_site_site_symmetry_order
_atom_site_calc_flag
_atom_site_refinement_flags_posn
_atom_site_refinement_flags_adp
_atom_site_refinement_flags_occupancy
_atom_site_disorder_assembly
_atom_site_disorder_group
N1 N 0.2737(5) 0.2565(3) 0.6147(3) 0.0293(10) Uani 1 1 d . . . . .
C1A C 0.3874(6) 0.3153(3) 0.6665(3) 0.0281(11) Uani 1 1 d . . . . .
C2A C 0.4023(6) 0.3949(3) 0.6430(3) 0.0286(12) Uani 1 1 d . . . . .
C3A C 0.5112(6) 0.4677(3) 0.6856(3) 0.0275(11) Uani 1 1 d . . . . .
H3A H 0.5233 0.5203 0.6704 0.033 Uiso 1 1 calc R U . . .
C4A C 0.5973(6) 0.4595(3) 0.7488(3) 0.0296(12) Uani 1 1 d . . . . .
C5A C 0.5813(6) 0.3785(3) 0.7726(3) 0.0293(12) Uani 1 1 d . . . . .
C6A C 0.4739(6) 0.3058(3) 0.7303(3) 0.0292(12) Uani 1 1 d . . . . .
H6A H 0.4620 0.2530 0.7451 0.035 Uiso 1 1 calc R U . . .
C7A C 0.7188(6) 0.5202(3) 0.8030(3) 0.0275(11) Uani 1 1 d . . . . .
C8A C 0.7856(7) 0.6033(3) 0.8077(3) 0.0328(13) Uani 1 1 d . . . . .
H8A H 0.7511 0.6332 0.7719 0.039 Uiso 1 1 calc R U . . .
C9A C 0.9070(7) 0.6441(4) 0.8670(4) 0.0388(14) Uani 1 1 d . . . . .
H9A H 0.9539 0.7018 0.8709 0.047 Uiso 1 1 calc R U . . .
C10A C 0.9573(7) 0.6007(4) 0.9189(4) 0.0415(15) Uani 1 1 d . . . . .
H10A H 1.0397 0.6285 0.9576 0.050 Uiso 1 1 calc R U . . .
C11A C 0.8887(7) 0.5167(4) 0.9152(4) 0.0389(14) Uani 1 1 d . . . . .
H11A H 0.9216 0.4876 0.9521 0.047 Uiso 1 1 calc R U . . .
C12A C 0.7713(7) 0.4764(4) 0.8565(3) 0.0329(13) Uani 1 1 d . . . . .
C13A C 0.6851(6) 0.3889(3) 0.8371(3) 0.0298(12) Uani 1 1 d . . . . .
C14A C 0.7178(6) 0.3232(3) 0.8793(3) 0.0300(12) Uani 1 1 d . . . . .
C15A C 0.6481(7) 0.3130(4) 0.9494(4) 0.0371(13) Uani 1 1 d . . . . .
C16A C 0.6863(7) 0.2517(4) 0.9868(4) 0.0406(14) Uani 1 1 d . . . . .
H16A H 0.6376 0.2437 1.0335 0.049 Uiso 1 1 calc R U . . .
C17A C 0.7937(7) 0.2019(4) 0.9578(4) 0.0401(14) Uani 1 1 d . . . . .
C18A C 0.8635(7) 0.2155(4) 0.8899(4) 0.0403(14) Uani 1 1 d . . . . .
H18A H 0.9370 0.1824 0.8695 0.048 Uiso 1 1 calc R U . . .
C19A C 0.8303(7) 0.2755(4) 0.8505(4) 0.0361(13) Uani 1 1 d . . . . .
C20A C 0.5390(8) 0.3698(5) 0.9879(5) 0.0521(18) Uani 1 1 d . . . . .
H20A H 0.5286 0.4094 0.9528 0.062 Uiso 1 1 calc R U . . .
C21A C 0.5986(10) 0.4266(5) 1.0727(5) 0.073(3) Uani 1 1 d . . . . .
H21A H 0.6070 0.3902 1.1096 0.110 Uiso 1 1 calc R U . . .
H21B H 0.5304 0.4662 1.0934 0.110 Uiso 1 1 calc R U . . .
H21C H 0.6969 0.4601 1.0697 0.110 Uiso 1 1 calc R U . . .
C22A C 0.3852(9) 0.3180(7) 0.9884(6) 0.081(3) Uani 1 1 d . . . . .
H22A H 0.3522 0.2806 0.9333 0.122 Uiso 1 1 calc R U . . .
H22B H 0.3153 0.3575 1.0058 0.122 Uiso 1 1 calc R U . . .
H22C H 0.3887 0.2823 1.0266 0.122 Uiso 1 1 calc R U . . .
C23A C 0.8357(8) 0.1383(4) 1.0012(5) 0.0486(17) Uani 0.807(15) 1 d . . P A 1
H23A H 0.8289 0.1616 1.0613 0.058 Uiso 0.807(15) 1 calc R U P A 1
C24A C 0.9943(11) 0.1186(6) 0.9860(6) 0.075(3) Uani 1 1 d . . . . .
H24A H 1.0182 0.0813 1.0195 0.112 Uiso 1 1 calc R U . A 1
H24B H 1.0669 0.1728 1.0008 0.112 Uiso 1 1 calc R U . A 1
H24C H 0.9980 0.0891 0.9281 0.112 Uiso 1 1 calc R U . A 1
C25A C 0.7297(13) 0.0527(6) 0.9706(8) 0.086(5) Uani 0.807(15) 1 d . . P A 1
H25A H 0.7273 0.0328 0.9108 0.130 Uiso 0.807(15) 1 calc R U P A 1
H25B H 0.6297 0.0598 0.9867 0.130 Uiso 0.807(15) 1 calc R U P A 1
H25C H 0.7635 0.0099 0.9945 0.130 Uiso 0.807(15) 1 calc R U P A 1
C23C C 0.8357(8) 0.1383(4) 1.0012(5) 0.0486(17) Uani 0.193(15) 1 d . . P A 2
H23C H 0.7744 0.0835 0.9661 0.058 Uiso 0.193(15) 1 calc R U P A 2
C25C C 0.755(4) 0.145(2) 1.087(2) 0.045(10) Uiso 0.193(15) 1 d . . P A 2
H25G H 0.7850 0.1035 1.1135 0.068 Uiso 0.193(15) 1 calc R U P A 2
H25H H 0.6469 0.1329 1.0752 0.068 Uiso 0.193(15) 1 calc R U P A 2
H25I H 0.7858 0.2039 1.1233 0.068 Uiso 0.193(15) 1 calc R U P A 2
C26A C 0.9141(7) 0.2916(4) 0.7794(4) 0.0431(15) Uani 1 1 d . . . . .
H26A H 0.8896 0.3458 0.7697 0.052 Uiso 1 1 calc R U . . .
C27A C 0.8641(8) 0.2193(4) 0.7008(4) 0.0507(17) Uani 1 1 d . . . . .
H27A H 0.8794 0.1641 0.7093 0.076 Uiso 1 1 calc R U . . .
H27B H 0.9226 0.2314 0.6564 0.076 Uiso 1 1 calc R U . . .
H27C H 0.7583 0.2161 0.6861 0.076 Uiso 1 1 calc R U . . .
C28A C 1.0832(8) 0.3069(5) 0.7979(5) 0.061(2) Uani 1 1 d . . . . .
H28A H 1.1128 0.3543 0.8478 0.091 Uiso 1 1 calc R U . . .
H28B H 1.1330 0.3220 0.7521 0.091 Uiso 1 1 calc R U . . .
H28C H 1.1121 0.2542 0.8058 0.091 Uiso 1 1 calc R U . . .
C1B C 0.2168(6) 0.2944(3) 0.5594(3) 0.0282(11) Uani 1 1 d . . . . .
C2B C 0.2976(6) 0.3827(3) 0.5768(3) 0.0269(11) Uani 1 1 d . . . . .
C3B C 0.2605(6) 0.4374(3) 0.5292(3) 0.0271(11) Uani 1 1 d . . . . .
H3B H 0.3125 0.4952 0.5396 0.033 Uiso 1 1 calc R U . . .
C4B C 0.1507(6) 0.4055(3) 0.4694(3) 0.0261(11) Uani 1 1 d . . . . .
C5B C 0.0690(6) 0.3156(3) 0.4511(3) 0.0278(11) Uani 1 1 d . . . . .
C6B C 0.1048(6) 0.2609(3) 0.4983(3) 0.0316(12) Uani 1 1 d . . . . .
H6B H 0.0530 0.2030 0.4879 0.038 Uiso 1 1 calc R U . . .
C7B C 0.0843(6) 0.4446(3) 0.4112(3) 0.0270(11) Uani 1 1 d . . . . .
C8B C 0.1125(6) 0.5278(4) 0.4029(4) 0.0332(12) Uani 1 1 d . . . . .
H8B H 0.1876 0.5707 0.4375 0.040 Uiso 1 1 calc R U . . .
C9B C 0.0282(6) 0.5477(4) 0.3425(4) 0.0344(13) Uani 1 1 d . . . . .
H9B H 0.0464 0.6045 0.3359 0.041 Uiso 1 1 calc R U . . .
C10B C -0.0824(7) 0.4847(4) 0.2918(4) 0.0357(13) Uani 1 1 d . . . . .
H10B H -0.1386 0.4989 0.2509 0.043 Uiso 1 1 calc R U . . .
C11B C -0.1113(6) 0.4005(4) 0.3009(4) 0.0344(13) Uani 1 1 d . . . . .
H11B H -0.1867 0.3577 0.2664 0.041 Uiso 1 1 calc R U . . .
C12B C -0.0294(6) 0.3806(3) 0.3602(3) 0.0303(12) Uani 1 1 d . . . . .
C13B C -0.0357(6) 0.3009(3) 0.3854(3) 0.0290(12) Uani 1 1 d . . . . .
C14B C -0.1360(6) 0.2177(3) 0.3431(3) 0.0313(12) Uani 1 1 d . . . . .
C15B C -0.2924(6) 0.2118(3) 0.3448(4) 0.0326(12) Uani 1 1 d . . . . .
C16B C -0.3845(7) 0.1357(4) 0.3010(4) 0.0376(14) Uani 1 1 d . . . . .
H16B H -0.4891 0.1319 0.3025 0.045 Uiso 1 1 calc R U . . .
C17B C -0.3309(7) 0.0647(4) 0.2548(4) 0.0392(14) Uani 1 1 d . . . . .
C18B C -0.1761(7) 0.0718(4) 0.2554(4) 0.0362(13) Uani 1 1 d . . . . .
H18B H -0.1362 0.0239 0.2252 0.043 Uiso 1 1 calc R U . . .
C19B C -0.0777(6) 0.1470(4) 0.2989(3) 0.0309(12) Uani 1 1 d . . . . .
C20B C -0.3593(6) 0.2833(4) 0.4003(4) 0.0356(13) Uani 1 1 d . . . . .
H20B H -0.2841 0.3379 0.4115 0.043 Uiso 1 1 calc R U . . .
C21B C -0.5015(8) 0.2991(5) 0.3613(5) 0.060(2) Uani 1 1 d . . . . .
H21D H -0.4818 0.3103 0.3084 0.090 Uiso 1 1 calc R U . . .
H21E H -0.5340 0.3491 0.3973 0.090 Uiso 1 1 calc R U . . .
H21F H -0.5799 0.2479 0.3531 0.090 Uiso 1 1 calc R U . . .
C22B C -0.3892(8) 0.2647(4) 0.4820(4) 0.0487(17) Uani 1 1 d . . . . .
H22D H -0.4620 0.2110 0.4730 0.073 Uiso 1 1 calc R U . . .
H22E H -0.4285 0.3125 0.5173 0.073 Uiso 1 1 calc R U . . .
H22F H -0.2962 0.2585 0.5084 0.073 Uiso 1 1 calc R U . . .
C23B C -0.4386(7) -0.0155(4) 0.2069(4) 0.0447(16) Uani 1 1 d . . . . .
H23B H -0.5119 0.0024 0.1727 0.054 Uiso 1 1 calc R U . . .
C24B C -0.5237(8) -0.0600(5) 0.2647(5) 0.060(2) Uani 1 1 d . . . . .
H24D H -0.4539 -0.0808 0.2965 0.090 Uiso 1 1 calc R U . . .
H24E H -0.5980 -0.1090 0.2328 0.090 Uiso 1 1 calc R U . . .
H24F H -0.5737 -0.0187 0.3019 0.090 Uiso 1 1 calc R U . . .
C25B C -0.3626(11) -0.0840(5) 0.1498(5) 0.076(3) Uani 1 1 d . . . . .
H25D H -0.2953 -0.1051 0.1828 0.113 Uiso 1 1 calc R U . . .
H25E H -0.3057 -0.0578 0.1119 0.113 Uiso 1 1 calc R U . . .
H25F H -0.4388 -0.1324 0.1187 0.113 Uiso 1 1 calc R U . . .
C26B C 0.0879(6) 0.1476(4) 0.2936(4) 0.0351(13) Uani 1 1 d . . . . .
H26B H 0.1418 0.2024 0.3326 0.042 Uiso 1 1 calc R U . . .
C27B C 0.1351(7) 0.0727(4) 0.3198(5) 0.0473(16) Uani 1 1 d . . . . .
H27D H 0.1090 0.0757 0.3758 0.071 Uiso 1 1 calc R U . . .
H27E H 0.2429 0.0764 0.3174 0.071 Uiso 1 1 calc R U . . .
H27F H 0.0836 0.0178 0.2828 0.071 Uiso 1 1 calc R U . . .
C28B C 0.1350(8) 0.1477(4) 0.2086(4) 0.0475(16) Uani 1 1 d . . . . .
H28D H 0.0880 0.0933 0.1693 0.071 Uiso 1 1 calc R U . . .
H28E H 0.2435 0.1537 0.2089 0.071 Uiso 1 1 calc R U . . .
H28F H 0.1037 0.1963 0.1930 0.071 Uiso 1 1 calc R U . . .
C1 C 0.2217(6) 0.1674(3) 0.6167(4) 0.0309(12) Uani 1 1 d . . . . .
H11 H 0.1122 0.1532 0.6050 0.037 Uiso 1 1 calc R U . . .
H12 H 0.2444 0.1627 0.6726 0.037 Uiso 1 1 calc R U . . .
C2 C 0.2906(7) 0.1021(3) 0.5566(4) 0.0373(14) Uani 1 1 d . . . . .
H21 H 0.3982 0.1105 0.5728 0.045 Uiso 1 1 calc R U . . .
H22 H 0.2796 0.1112 0.5016 0.045 Uiso 1 1 calc R U . . .
C3 C 0.2174(7) 0.0106(4) 0.5535(4) 0.0406(15) Uani 1 1 d . . . . .
H31 H 0.2293 0.0021 0.6087 0.049 Uiso 1 1 calc R U . . .
H32 H 0.1095 0.0033 0.5386 0.049 Uiso 1 1 calc R U . . .
C4 C 0.2800(10) -0.0578(4) 0.4936(6) 0.072(3) Uani 1 1 d . . . . .
H41 H 0.2691 -0.0498 0.4387 0.108 Uiso 1 1 calc R U . . .
H42 H 0.2259 -0.1151 0.4935 0.108 Uiso 1 1 calc R U . . .
H43 H 0.3857 -0.0531 0.5096 0.108 Uiso 1 1 calc R U . . .

loop_
_atom_site_aniso_label
_atom_site_aniso_U_11
_atom_site_aniso_U_22
_atom_site_aniso_U_33
_atom_site_aniso_U_23
_atom_site_aniso_U_13
_atom_site_aniso_U_12
N1 0.033(2) 0.015(2) 0.038(3) 0.0090(18) -0.003(2) -0.0020(18)
C1A 0.025(3) 0.028(3) 0.031(3) 0.007(2) -0.001(2) 0.004(2)
C2A 0.028(3) 0.020(3) 0.032(3) 0.003(2) -0.004(2) 0.000(2)
C3A 0.026(3) 0.020(2) 0.034(3) 0.005(2) 0.001(2) 0.002(2)
C4A 0.031(3) 0.025(3) 0.030(3) 0.005(2) -0.003(2) 0.005(2)
C5A 0.029(3) 0.024(3) 0.035(3) 0.011(2) 0.000(2) 0.000(2)
C6A 0.030(3) 0.024(3) 0.034(3) 0.008(2) 0.001(2) 0.003(2)
C7A 0.028(3) 0.020(2) 0.033(3) 0.006(2) 0.001(2) 0.001(2)
C8A 0.038(3) 0.025(3) 0.032(3) 0.004(2) -0.002(2) 0.004(2)
C9A 0.043(4) 0.031(3) 0.037(3) 0.004(3) -0.003(3) 0.000(3)
C10A 0.040(3) 0.036(3) 0.041(4) 0.004(3) -0.007(3) -0.002(3)
C11A 0.038(3) 0.035(3) 0.039(3) 0.009(3) -0.012(3) -0.001(3)
C12A 0.038(3) 0.026(3) 0.032(3) 0.007(2) -0.002(2) 0.001(2)
C13A 0.031(3) 0.023(3) 0.035(3) 0.009(2) -0.001(2) 0.003(2)
C14A 0.031(3) 0.027(3) 0.032(3) 0.010(2) -0.002(2) 0.003(2)
C15A 0.040(3) 0.036(3) 0.037(3) 0.012(3) 0.005(3) 0.006(3)
C16A 0.047(4) 0.037(3) 0.041(3) 0.018(3) 0.004(3) 0.004(3)
C17A 0.045(4) 0.031(3) 0.041(4) 0.009(3) -0.010(3) 0.002(3)
C18A 0.041(3) 0.031(3) 0.049(4) 0.010(3) 0.000(3) 0.010(3)
C19A 0.038(3) 0.033(3) 0.038(3) 0.009(3) -0.001(3) 0.008(2)
C20A 0.051(4) 0.062(5) 0.056(4) 0.028(4) 0.017(3) 0.021(4)
C21A 0.079(6) 0.052(5) 0.080(6) -0.002(4) 0.022(5) 0.018(4)
C22A 0.049(5) 0.098(7) 0.085(7) 0.004(5) 0.010(4) 0.013(5)
C23A 0.056(4) 0.035(3) 0.056(4) 0.022(3) -0.015(3) 0.000(3)
C24A 0.087(7) 0.070(6) 0.070(6) 0.019(5) -0.013(5) 0.025(5)
C25A 0.092(8) 0.037(5) 0.130(10) 0.052(6) -0.058(7) -0.026(5)
C23C 0.056(4) 0.035(3) 0.056(4) 0.022(3) -0.015(3) 0.000(3)
C26A 0.042(4) 0.036(3) 0.053(4) 0.015(3) 0.010(3) 0.009(3)
C27A 0.058(4) 0.046(4) 0.052(4) 0.017(3) 0.011(3) 0.014(3)
C28A 0.043(4) 0.062(5) 0.072(5) 0.015(4) 0.012(4) 0.001(3)
C1B 0.028(3) 0.025(3) 0.030(3) 0.008(2) 0.002(2) 0.000(2)
C2B 0.028(3) 0.021(2) 0.032(3) 0.009(2) 0.000(2) 0.002(2)
C3B 0.029(3) 0.019(2) 0.033(3) 0.007(2) 0.004(2) 0.002(2)
C4B 0.024(3) 0.019(2) 0.033(3) 0.007(2) 0.005(2) -0.001(2)
C5B 0.026(3) 0.019(2) 0.034(3) 0.004(2) 0.003(2) -0.003(2)
C6B 0.032(3) 0.022(3) 0.037(3) 0.005(2) -0.002(2) 0.000(2)
C7B 0.022(3) 0.026(3) 0.035(3) 0.013(2) 0.002(2) 0.003(2)
C8B 0.031(3) 0.032(3) 0.036(3) 0.010(2) 0.003(2) 0.002(2)
C9B 0.032(3) 0.035(3) 0.042(3) 0.019(3) 0.004(2) 0.006(2)
C10B 0.039(3) 0.032(3) 0.039(3) 0.015(3) 0.003(3) 0.006(2)
C11B 0.028(3) 0.036(3) 0.036(3) 0.009(2) 0.003(2) 0.000(2)
C12B 0.029(3) 0.028(3) 0.032(3) 0.006(2) 0.000(2) 0.007(2)
C13B 0.026(3) 0.023(3) 0.039(3) 0.009(2) 0.003(2) 0.004(2)
C14B 0.027(3) 0.027(3) 0.037(3) 0.006(2) -0.001(2) 0.002(2)
C15B 0.032(3) 0.022(3) 0.041(3) 0.007(2) -0.001(2) 0.001(2)
C16B 0.028(3) 0.033(3) 0.047(4) 0.010(3) -0.005(3) -0.004(2)
C17B 0.035(3) 0.033(3) 0.044(4) 0.010(3) -0.006(3) -0.006(3)
C18B 0.037(3) 0.026(3) 0.040(3) 0.003(2) -0.003(3) 0.001(2)
C19B 0.027(3) 0.031(3) 0.033(3) 0.009(2) -0.001(2) 0.001(2)
C20B 0.026(3) 0.030(3) 0.050(4) 0.009(3) 0.004(3) 0.004(2)
C21B 0.038(4) 0.047(4) 0.090(6) 0.006(4) -0.009(4) 0.019(3)
C22B 0.053(4) 0.035(3) 0.063(5) 0.018(3) 0.021(3) 0.011(3)
C23B 0.041(4) 0.035(3) 0.049(4) 0.006(3) -0.008(3) -0.007(3)
C24B 0.042(4) 0.042(4) 0.088(6) 0.014(4) -0.004(4) -0.007(3)
C25B 0.083(6) 0.049(5) 0.070(6) -0.009(4) -0.006(5) -0.012(4)
C26B 0.032(3) 0.031(3) 0.039(3) 0.005(2) 0.000(2) 0.001(2)
C27B 0.038(4) 0.048(4) 0.061(4) 0.022(3) 0.003(3) 0.013(3)
C28B 0.050(4) 0.045(4) 0.049(4) 0.017(3) 0.011(3) 0.006(3)
C1 0.026(3) 0.026(3) 0.042(3) 0.013(2) 0.001(2) 0.001(2)
C2 0.044(4) 0.022(3) 0.043(3) 0.008(2) 0.001(3) 0.002(2)
C3 0.043(4) 0.024(3) 0.053(4) 0.011(3) -0.003(3) 0.000(3)
C4 0.089(6) 0.025(3) 0.093(6) 0.002(4) 0.024(5) 0.009(4)

loop_
_atom_type_symbol
_atom_type_description
_atom_type_scat_dispersion_real
_atom_type_scat_dispersion_imag
_atom_type_scat_source
C C 0.0181 0.0091 'International Tables Vol C Tables 4.2.6.8 and 6.1.1.4'
H H 0.0000 0.0000 'International Tables Vol C Tables 4.2.6.8 and 6.1.1.4'
N N 0.0311 0.0180 'International Tables Vol C Tables 4.2.6.8 and 6.1.1.4'

loop_
_geom_angle_atom_site_label_1
_geom_angle_atom_site_label_2
_geom_angle_atom_site_label_3
_geom_angle
_geom_angle_site_symmetry_1
_geom_angle_site_symmetry_3
_geom_angle_publ_flag
C1A N1 C1 125.7(4) . . ?
C1B N1 C1A 110.0(4) . . ?
C1B N1 C1 124.3(4) . . ?
N1 C1A C2A 107.3(4) . . ?
C6A C1A N1 129.9(5) . . ?
C6A C1A C2A 122.8(5) . . ?
C3A C2A C1A 120.0(5) . . ?
C2B C2A C1A 108.1(4) . . ?
C2B C2A C3A 131.9(5) . . ?
C2A C3A H3A 121.0 . . ?
C4A C3A C2A 118.0(5) . . ?
C4A C3A H3A 121.0 . . ?
C3A C4A C5A 121.7(5) . . ?
C3A C4A C7A 131.4(5) . . ?
C7A C4A C5A 106.8(4) . . ?
C6A C5A C4A 120.6(5) . . ?
C13A C5A C4A 108.7(5) . . ?
C13A C5A C6A 130.6(5) . . ?
C1A C6A C5A 116.8(5) . . ?
C1A C6A H6A 121.6 . . ?
C5A C6A H6A 121.6 . . ?
C8A C7A C4A 133.0(5) . . ?
C8A C7A C12A 119.9(5) . . ?
C12A C7A C4A 107.1(4) . . ?
C7A C8A H8A 120.5 . . ?
C7A C8A C9A 119.0(5) . . ?
C9A C8A H8A 120.5 . . ?
C8A C9A H9A 119.7 . . ?
C10A C9A C8A 120.6(6) . . ?
C10A C9A H9A 119.7 . . ?
C9A C10A H10A 119.6 . . ?
C9A C10A C11A 120.7(6) . . ?
C11A C10A H10A 119.6 . . ?
C10A C11A H11A 120.6 . . ?
C12A C11A C10A 118.7(6) . . ?
C12A C11A H11A 120.6 . . ?
C7A C12A C13A 109.0(5) . . ?
C11A C12A C7A 121.0(5) . . ?
C11A C12A C13A 130.0(5) . . ?
C5A C13A C12A 108.4(5) . . ?
C5A C13A C14A 128.6(5) . . ?
C12A C13A C14A 122.8(5) . . ?
C15A C14A C13A 121.7(5) . . ?
C15A C14A C19A 120.0(5) . . ?
C19A C14A C13A 118.1(5) . . ?
C14A C15A C20A 121.7(5) . . ?
C16A C15A C14A 118.7(6) . . ?
C16A C15A C20A 119.5(6) . . ?
C15A C16A H16A 118.9 . . ?
C17A C16A C15A 122.3(6) . . ?
C17A C16A H16A 118.9 . . ?
C16A C17A C23A 120.9(6) . . ?
C18A C17A C16A 117.4(6) . . ?
C18A C17A C23A 121.6(6) . . ?
C17A C18A H18A 118.6 . . ?
C17A C18A C19A 122.8(6) . . ?
C19A C18A H18A 118.6 . . ?
C14A C19A C26A 120.1(5) . . ?
C18A C19A C14A 118.8(6) . . ?
C18A C19A C26A 121.1(6) . . ?
C15A C20A H20A 106.9 . . ?
C21A C20A C15A 111.7(6) . . ?
C21A C20A H20A 106.9 . . ?
C22A C20A C15A 112.3(7) . . ?
C22A C20A H20A 106.9 . . ?
C22A C20A C21A 111.8(7) . . ?
C20A C21A H21A 109.5 . . ?
C20A C21A H21B 109.5 . . ?
C20A C21A H21C 109.5 . . ?
H21A C21A H21B 109.5 . . ?
H21A C21A H21C 109.5 . . ?
H21B C21A H21C 109.5 . . ?
C20A C22A H22A 109.5 . . ?
C20A C22A H22B 109.5 . . ?
C20A C22A H22C 109.5 . . ?
H22A C22A H22B 109.5 . . ?
H22A C22A H22C 109.5 . . ?
H22B C22A H22C 109.5 . . ?
C17A C23A H23A 109.1 . . ?
C17A C23A C24A 113.5(6) . . ?
C17A C23A C25A 109.7(6) . . ?
C24A C23A H23A 109.1 . . ?
C25A C23A H23A 109.1 . . ?
C25A C23A C24A 106.2(8) . . ?
C23A C24A H24A 109.5 . . ?
C23A C24A H24B 109.5 . . ?
C23A C24A H24C 109.5 . . ?
H24A C24A H24B 109.5 . . ?
H24A C24A H24C 109.5 . . ?
H24B C24A H24C 109.5 . . ?
C23A C25A H25A 109.5 . . ?
C23A C25A H25B 109.5 . . ?
C23A C25A H25C 109.5 . . ?
H25A C25A H25B 109.5 . . ?
H25A C25A H25C 109.5 . . ?
H25B C25A H25C 109.5 . . ?
H25G C25C H25H 109.5 . . ?
H25G C25C H25I 109.5 . . ?
H25H C25C H25I 109.5 . . ?
C19A C26A H26A 107.1 . . ?
C19A C26A C27A 111.9(5) . . ?
C19A C26A C28A 112.4(6) . . ?
C27A C26A H26A 107.1 . . ?
C27A C26A C28A 111.0(6) . . ?
C28A C26A H26A 107.1 . . ?
C26A C27A H27A 109.5 . . ?
C26A C27A H27B 109.5 . . ?
C26A C27A H27C 109.5 . . ?
H27A C27A H27B 109.5 . . ?
H27A C27A H27C 109.5 . . ?
H27B C27A H27C 109.5 . . ?
C26A C28A H28A 109.5 . . ?
C26A C28A H28B 109.5 . . ?
C26A C28A H28C 109.5 . . ?
H28A C28A H28B 109.5 . . ?
H28A C28A H28C 109.5 . . ?
H28B C28A H28C 109.5 . . ?
N1 C1B C2B 107.7(4) . . ?
C6B C1B N1 129.9(5) . . ?
C6B C1B C2B 122.4(5) . . ?
C2A C2B C1B 106.9(4) . . ?
C2A C2B C3B 133.4(5) . . ?
C3B C2B C1B 119.7(5) . . ?
C2B C3B H3B 120.7 . . ?
C4B C3B C2B 118.5(5) . . ?
C4B C3B H3B 120.7 . . ?
C3B C4B C5B 122.0(5) . . ?
C3B C4B C7B 132.0(5) . . ?
C7B C4B C5B 106.0(4) . . ?
C6B C5B C4B 119.9(5) . . ?
C13B C5B C4B 108.8(5) . . ?
C13B C5B C6B 131.3(5) . . ?
C1B C6B C5B 117.5(5) . . ?
C1B C6B H6B 121.2 . . ?
C5B C6B H6B 121.2 . . ?
C8B C7B C4B 131.0(5) . . ?
C8B C7B C12B 120.8(5) . . ?
C12B C7B C4B 108.1(4) . . ?
C7B C8B H8B 120.7 . . ?
C7B C8B C9B 118.7(5) . . ?
C9B C8B H8B 120.7 . . ?
C8B C9B H9B 119.7 . . ?
C10B C9B C8B 120.6(5) . . ?
C10B C9B H9B 119.7 . . ?
C9B C10B H10B 119.7 . . ?
C9B C10B C11B 120.5(5) . . ?
C11B C10B H10B 119.7 . . ?
C10B C11B H11B 120.4 . . ?
C12B C11B C10B 119.2(5) . . ?
C12B C11B H11B 120.4 . . ?
C7B C12B C13B 108.0(5) . . ?
C11B C12B C7B 120.2(5) . . ?
C11B C12B C13B 131.8(5) . . ?
C5B C13B C12B 109.1(5) . . ?
C5B C13B C14B 127.1(5) . . ?
C12B C13B C14B 123.8(5) . . ?
C15B C14B C13B 119.4(5) . . ?
C19B C14B C13B 120.6(5) . . ?
C19B C14B C15B 119.8(5) . . ?
C14B C15B C20B 121.2(5) . . ?
C16B C15B C14B 118.7(5) . . ?
C16B C15B C20B 119.8(5) . . ?
C15B C16B H16B 118.4 . . ?
C15B C16B C17B 123.2(6) . . ?
C17B C16B H16B 118.4 . . ?
C16B C17B C18B 116.9(5) . . ?
C16B C17B C23B 120.1(6) . . ?
C18B C17B C23B 123.0(6) . . ?
C17B C18B H18B 118.8 . . ?
C17B C18B C19B 122.4(6) . . ?
C19B C18B H18B 118.8 . . ?
C14B C19B C18B 118.9(5) . . ?
C14B C19B C26B 123.4(5) . . ?
C18B C19B C26B 117.6(5) . . ?
C15B C20B H20B 107.5 . . ?
C15B C20B C21B 113.1(5) . . ?
C21B C20B H20B 107.5 . . ?
C22B C20B C15B 111.0(5) . . ?
C22B C20B H20B 107.5 . . ?
C22B C20B C21B 109.9(6) . . ?
C20B C21B H21D 109.5 . . ?
C20B C21B H21E 109.5 . . ?
C20B C21B H21F 109.5 . . ?
H21D C21B H21E 109.5 . . ?
H21D C21B H21F 109.5 . . ?
H21E C21B H21F 109.5 . . ?
C20B C22B H22D 109.5 . . ?
C20B C22B H22E 109.5 . . ?
C20B C22B H22F 109.5 . . ?
H22D C22B H22E 109.5 . . ?
H22D C22B H22F 109.5 . . ?
H22E C22B H22F 109.5 . . ?
C17B C23B H23B 108.5 . . ?
C17B C23B C24B 110.6(6) . . ?
C17B C23B C25B 113.8(6) . . ?
C24B C23B H23B 108.5 . . ?
C24B C23B C25B 106.8(6) . . ?
C25B C23B H23B 108.5 . . ?
C23B C24B H24D 109.5 . . ?
C23B C24B H24E 109.5 . . ?
C23B C24B H24F 109.5 . . ?
H24D C24B H24E 109.5 . . ?
H24D C24B H24F 109.5 . . ?
H24E C24B H24F 109.5 . . ?
C23B C25B H25D 109.5 . . ?
C23B C25B H25E 109.5 . . ?
C23B C25B H25F 109.5 . . ?
H25D C25B H25E 109.5 . . ?
H25D C25B H25F 109.5 . . ?
H25E C25B H25F 109.5 . . ?
C19B C26B H26B 107.4 . . ?
C19B C26B C27B 111.8(5) . . ?
C19B C26B C28B 111.7(5) . . ?
C27B C26B H26B 107.4 . . ?
C28B C26B H26B 107.4 . . ?
C28B C26B C27B 110.7(5) . . ?
C26B C27B H27D 109.5 . . ?
C26B C27B H27E 109.5 . . ?
C26B C27B H27F 109.5 . . ?
H27D C27B H27E 109.5 . . ?
H27D C27B H27F 109.5 . . ?
H27E C27B H27F 109.5 . . ?
C26B C28B H28D 109.5 . . ?
C26B C28B H28E 109.5 . . ?
C26B C28B H28F 109.5 . . ?
H28D C28B H28E 109.5 . . ?
H28D C28B H28F 109.5 . . ?
H28E C28B H28F 109.5 . . ?
N1 C1 H11 108.8 . . ?
N1 C1 H12 108.8 . . ?
N1 C1 C2 113.7(5) . . ?
H11 C1 H12 107.7 . . ?
C2 C1 H11 108.8 . . ?
C2 C1 H12 108.8 . . ?
C1 C2 H21 109.4 . . ?
C1 C2 H22 109.4 . . ?
C1 C2 C3 111.1(5) . . ?
H21 C2 H22 108.0 . . ?
C3 C2 H21 109.4 . . ?
C3 C2 H22 109.4 . . ?
C2 C3 H31 108.8 . . ?
C2 C3 H32 108.8 . . ?
H31 C3 H32 107.7 . . ?
C4 C3 C2 113.8(6) . . ?
C4 C3 H31 108.8 . . ?
C4 C3 H32 108.8 . . ?
C3 C4 H41 109.5 . . ?
C3 C4 H42 109.5 . . ?
C3 C4 H43 109.5 . . ?
H41 C4 H42 109.5 . . ?
H41 C4 H43 109.5 . . ?
H42 C4 H43 109.5 . . ?

loop_
_geom_bond_atom_site_label_1
_geom_bond_atom_site_label_2
_geom_bond_distance
_geom_bond_site_symmetry_2
_geom_bond_publ_flag
N1 C1A 1.392(7) . ?
N1 C1B 1.384(7) . ?
N1 C1 1.461(6) . ?
C1A C2A 1.442(7) . ?
C1A C6A 1.378(7) . ?
C2A C3A 1.424(7) . ?
C2A C2B 1.403(7) . ?
C3A H3A 0.9500 . ?
C3A C4A 1.358(8) . ?
C4A C5A 1.466(7) . ?
C4A C7A 1.465(7) . ?
C5A C6A 1.415(7) . ?
C5A C13A 1.383(8) . ?
C6A H6A 0.9500 . ?
C7A C8A 1.370(7) . ?
C7A C12A 1.413(8) . ?
C8A H8A 0.9500 . ?
C8A C9A 1.419(8) . ?
C9A H9A 0.9500 . ?
C9A C10A 1.378(9) . ?
C10A H10A 0.9500 . ?
C10A C11A 1.392(8) . ?
C11A H11A 0.9500 . ?
C11A C12A 1.388(8) . ?
C12A C13A 1.458(7) . ?
C13A C14A 1.498(7) . ?
C14A C15A 1.403(8) . ?
C14A C19A 1.416(8) . ?
C15A C16A 1.401(8) . ?
C15A C20A 1.521(9) . ?
C16A H16A 0.9500 . ?
C16A C17A 1.399(9) . ?
C17A C18A 1.387(9) . ?
C17A C23A 1.511(8) . ?
C18A H18A 0.9500 . ?
C18A C19A 1.389(8) . ?
C19A C26A 1.508(9) . ?
C20A H20A 1.0000 . ?
C20A C21A 1.520(11) . ?
C20A C22A 1.516(11) . ?
C21A H21A 0.9800 . ?
C21A H21B 0.9800 . ?
C21A H21C 0.9800 . ?
C22A H22A 0.9800 . ?
C22A H22B 0.9800 . ?
C22A H22C 0.9800 . ?
C23A H23A 1.0000 . ?
C23A C24A 1.552(11) . ?
C23A C25A 1.514(11) . ?
C24A H24A 0.9800 . ?
C24A H24B 0.9800 . ?
C24A H24C 0.9800 . ?
C25A H25A 0.9800 . ?
C25A H25B 0.9800 . ?
C25A H25C 0.9800 . ?
C25C H25G 0.9800 . ?
C25C H25H 0.9800 . ?
C25C H25I 0.9800 . ?
C26A H26A 1.0000 . ?
C26A C27A 1.529(9) . ?
C26A C28A 1.533(10) . ?
C27A H27A 0.9800 . ?
C27A H27B 0.9800 . ?
C27A H27C 0.9800 . ?
C28A H28A 0.9800 . ?
C28A H28B 0.9800 . ?
C28A H28C 0.9800 . ?
C1B C2B 1.453(7) . ?
C1B C6B 1.367(8) . ?
C2B C3B 1.424(7) . ?
C3B H3B 0.9500 . ?
C3B C4B 1.338(8) . ?
C4B C5B 1.477(7) . ?
C4B C7B 1.475(7) . ?
C5B C6B 1.416(8) . ?
C5B C13B 1.391(8) . ?
C6B H6B 0.9500 . ?
C7B C8B 1.383(7) . ?
C7B C12B 1.422(7) . ?
C8B H8B 0.9500 . ?
C8B C9B 1.400(8) . ?
C9B H9B 0.9500 . ?
C9B C10B 1.396(8) . ?
C10B H10B 0.9500 . ?
C10B C11B 1.404(8) . ?
C11B H11B 0.9500 . ?
C11B C12B 1.373(8) . ?
C12B C13B 1.464(7) . ?
C13B C14B 1.491(7) . ?
C14B C15B 1.418(8) . ?
C14B C19B 1.399(8) . ?
C15B C16B 1.389(8) . ?
C15B C20B 1.523(8) . ?
C16B H16B 0.9500 . ?
C16B C17B 1.390(9) . ?
C17B C18B 1.400(8) . ?
C17B C23B 1.516(8) . ?
C18B H18B 0.9500 . ?
C18B C19B 1.404(8) . ?
C19B C26B 1.517(8) . ?
C20B H20B 1.0000 . ?
C20B C21B 1.531(8) . ?
C20B C22B 1.521(9) . ?
C21B H21D 0.9800 . ?
C21B H21E 0.9800 . ?
C21B H21F 0.9800 . ?
C22B H22D 0.9800 . ?
C22B H22E 0.9800 . ?
C22B H22F 0.9800 . ?
C23B H23B 1.0000 . ?
C23B C24B 1.528(10) . ?
C23B C25B 1.551(11) . ?
C24B H24D 0.9800 . ?
C24B H24E 0.9800 . ?
C24B H24F 0.9800 . ?
C25B H25D 0.9800 . ?
C25B H25E 0.9800 . ?
C25B H25F 0.9800 . ?
C26B H26B 1.0000 . ?
C26B C27B 1.524(8) . ?
C26B C28B 1.521(9) . ?
C27B H27D 0.9800 . ?
C27B H27E 0.9800 . ?
C27B H27F 0.9800 . ?
C28B H28D 0.9800 . ?
C28B H28E 0.9800 . ?
C28B H28F 0.9800 . ?
C1 H11 0.9900 . ?
C1 H12 0.9900 . ?
C1 C2 1.506(8) . ?
C2 H21 0.9900 . ?
C2 H22 0.9900 . ?
C2 C3 1.515(8) . ?
C3 H31 0.9900 . ?
C3 H32 0.9900 . ?
C3 C4 1.504(9) . ?
C4 H41 0.9800 . ?
C4 H42 0.9800 . ?
C4 H43 0.9800 . ?
